data_1562597
loop_
_publ_author_name
'Yu, Xiao-Yang'
'Xin, Rui'
'Gao, Wei-Ping'
'Wang, Na'
'Zhang, Xiao'
'Yang, Yan-Yan'
'Qu, Xiao-Shu'

_publ_section_title
;
 Three PbII coordination polymers based on
 2-(pyridin-2-yl)-1H-imidazole-4,5-dicarboxylic acid: Syntheses, crystal
 structures, and fluorescent properties
;
_journal_name_full 'Journal of Solid State Chemistry'
_journal_page_first 314
_journal_page_last 320
_journal_paper_doi 10.1016/j.jssc.2013.06.018
_journal_volume 204
_journal_year 2013
_chemical_formula_sum 'C10 H10 Cl N3 O6 Pb'
_chemical_formula_weight 510.85
_space_group_IT_number 14
_space_group_name_Hall '-P 2ybc'
_space_group_name_H-M_alt 'P 1 21/c 1'
_symmetry_cell_setting monoclinic
_symmetry_space_group_name_H-M 'P 1 21/c 1'
_atom_sites_solution_hydrogens geom
_atom_sites_solution_primary direct
_atom_sites_solution_secondary difmap
_audit_creation_method SHELXL-97
_cell_angle_alpha 90.00
_cell_angle_beta 105.176(3)
_cell_angle_gamma 90.00
_cell_formula_units_Z 4
_cell_length_a 8.9386(2)
_cell_length_b 10.9038(3)
_cell_length_c 13.9396(4)
_cell_measurement_temperature 293(2)
_cell_volume 1311.24(6)
_computing_structure_refinement 'SHELXL-97 (Sheldrick, 1997)'
_computing_structure_solution 'SHELXS-97 (Sheldrick, 1990)'
_diffrn_ambient_temperature 293(2)
_diffrn_measured_fraction_theta_full 0.999
_diffrn_measured_fraction_theta_max 0.999
_diffrn_radiation_monochromator graphite
_diffrn_radiation_source 'fine-focus sealed tube'
_diffrn_radiation_type MoK\a
_diffrn_radiation_wavelength 0.71073
_diffrn_reflns_av_R_equivalents 0.0261
_diffrn_reflns_av_sigmaI/netI 0.0386
_diffrn_reflns_limit_h_max 6
_diffrn_reflns_limit_h_min -10
_diffrn_reflns_limit_k_max 8
_diffrn_reflns_limit_k_min -12
_diffrn_reflns_limit_l_max 16
_diffrn_reflns_limit_l_min -16
_diffrn_reflns_number 4659
_diffrn_reflns_theta_full 24.99
_diffrn_reflns_theta_max 24.99
_diffrn_reflns_theta_min 3.03
_exptl_absorpt_coefficient_mu 13.103
_exptl_absorpt_correction_T_max 0.1107
_exptl_absorpt_correction_T_min 0.0587
_exptl_absorpt_correction_type empirical
_exptl_crystal_colour yellow
_exptl_crystal_density_diffrn 2.588
_exptl_crystal_density_method 'not measured'
_exptl_crystal_description block
_exptl_crystal_F_000 952
_exptl_crystal_size_max 0.50
_exptl_crystal_size_mid 0.30
_exptl_crystal_size_min 0.30
_refine_diff_density_max 1.375
_refine_diff_density_min -0.845
_refine_diff_density_rms 0.132
_refine_ls_extinction_method none
_refine_ls_goodness_of_fit_ref 1.033
_refine_ls_hydrogen_treatment constr
_refine_ls_matrix_type full
_refine_ls_number_parameters 190
_refine_ls_number_reflns 2305
_refine_ls_number_restraints 0
_refine_ls_restrained_S_all 1.033
_refine_ls_R_factor_all 0.0300
_refine_ls_R_factor_gt 0.0261
_refine_ls_shift/su_max 0.000
_refine_ls_shift/su_mean 0.000
_refine_ls_structure_factor_coef Fsqd
_refine_ls_weighting_details 'calc w=1/[\s^2^(Fo^2^)+(0.0255P)^2^+0.0000P] where P=(Fo^2^+2Fc^2^)/3'
_refine_ls_weighting_scheme calc
_refine_ls_wR_factor_gt 0.0570
_refine_ls_wR_factor_ref 0.0591
_reflns_number_gt 2073
_reflns_number_total 2305
_reflns_threshold_expression >2sigma(I)
_cod_data_source_file JSSC-2013-204-314.cif
_cod_data_source_block yxy1
_cod_original_sg_symbol_H-M P2(1)/c
_cod_database_code 1562597

loop_
_symmetry_equiv_pos_as_xyz
'x, y, z'
'-x, y+1/2, -z+1/2'
'-x, -y, -z'
'x, -y-1/2, z-1/2'

loop_
_atom_site_label
_atom_site_type_symbol
_atom_site_fract_x
_atom_site_fract_y
_atom_site_fract_z
_atom_site_U_iso_or_equiv
_atom_site_adp_type
_atom_site_occupancy
_atom_site_symmetry_multiplicity
_atom_site_calc_flag
_atom_site_refinement_flags
_atom_site_disorder_assembly
_atom_site_disorder_group
Pb1 Pb 0.98851(2) 0.97471(2) 0.172030(16) 0.02880(10) Uani 1 1 d . . .
C1 C 0.8290(6) 1.2593(5) 0.1036(4) 0.0280(13) Uani 1 1 d . . .
H1 H 0.9325 1.2752 0.1071 0.034 Uiso 1 1 calc R . .
C2 C 0.7255(6) 1.3553(5) 0.0821(4) 0.0312(13) Uani 1 1 d . . .
H2 H 0.7583 1.4338 0.0710 0.037 Uiso 1 1 calc R . .
C3 C 0.5715(7) 1.3322(5) 0.0776(4) 0.0335(14) Uani 1 1 d . . .
H3 H 0.4984 1.3949 0.0638 0.040 Uiso 1 1 calc R . .
C4 C 0.5291(6) 1.2147(5) 0.0938(4) 0.0257(12) Uani 1 1 d . . .
H4 H 0.4263 1.1971 0.0913 0.031 Uiso 1 1 calc R . .
C5 C 0.6385(6) 1.1228(5) 0.1139(3) 0.0190(11) Uani 1 1 d . . .
C6 C 0.6047(6) 0.9952(4) 0.1347(4) 0.0192(11) Uani 1 1 d . . .
C7 C 0.4846(6) 0.8261(5) 0.1556(4) 0.0214(12) Uani 1 1 d . . .
C8 C 0.6419(6) 0.8053(4) 0.1753(4) 0.0183(11) Uani 1 1 d . . .
C9 C 0.3479(6) 0.7464(5) 0.1562(4) 0.0287(13) Uani 1 1 d . . .
C10 C 0.7348(6) 0.6930(5) 0.2081(4) 0.0247(12) Uani 1 1 d . . .
Cl1 Cl 0.85524(15) 0.89827(12) -0.03345(10) 0.0294(3) Uani 1 1 d . . .
N1 N 0.7888(5) 1.1449(4) 0.1196(3) 0.0218(10) Uani 1 1 d . . .
N2 N 0.7134(5) 0.9122(4) 0.1620(3) 0.0220(10) Uani 1 1 d . . .
N3 N 0.4641(5) 0.9474(4) 0.1299(3) 0.0203(9) Uani 1 1 d . . .
H3A H 0.3772 0.9859 0.1137 0.024 Uiso 1 1 calc R . .
O1 O 0.8771(4) 0.6985(4) 0.2304(3) 0.0372(10) Uani 1 1 d . . .
O2 O 0.6591(5) 0.5927(3) 0.2135(3) 0.0365(10) Uani 1 1 d . . .
O3 O 0.3771(4) 0.6323(4) 0.1700(3) 0.0338(9) Uani 1 1 d . . .
O4 O 0.2201(4) 0.7934(4) 0.1422(3) 0.0413(11) Uani 1 1 d . . .
O1W O 0.9223(5) 1.0219(3) 0.3474(3) 0.0408(11) Uani 1 1 d . . .
H1WA H 0.9907 1.0665 0.3855 0.049 Uiso 1 1 d R . .
H1WB H 0.8431 1.0635 0.3502 0.049 Uiso 1 1 d R . .
O2W O 0.1611(5) 0.3845(4) 0.0009(3) 0.0602(14) Uani 1 1 d . . .
H2WA H 0.1569 0.4214 0.0539 0.072 Uiso 1 1 d R . .
H2WB H 0.1805 0.3110 0.0207 0.072 Uiso 1 1 d R . .
H6 H 0.4719 0.6101 0.1826 0.072 Uiso 1 1 d R . .

loop_
_atom_site_aniso_label
_atom_site_aniso_U_11
_atom_site_aniso_U_22
_atom_site_aniso_U_33
_atom_site_aniso_U_23
_atom_site_aniso_U_13
_atom_site_aniso_U_12
Pb1 0.01824(13) 0.03148(15) 0.03825(15) 0.00563(10) 0.01020(10) 0.00427(9)
C1 0.021(3) 0.025(3) 0.041(3) 0.000(3) 0.014(3) -0.007(2)
C2 0.029(3) 0.022(3) 0.044(3) 0.001(3) 0.013(3) -0.008(2)
C3 0.031(3) 0.027(3) 0.040(3) 0.007(3) 0.007(3) 0.004(3)
C4 0.016(3) 0.026(3) 0.034(3) -0.001(3) 0.005(2) -0.001(2)
C5 0.018(3) 0.022(3) 0.017(2) 0.000(2) 0.005(2) -0.002(2)
C6 0.015(3) 0.022(3) 0.023(3) 0.001(2) 0.010(2) -0.002(2)
C7 0.025(3) 0.020(3) 0.023(3) -0.002(2) 0.012(2) -0.004(2)
C8 0.018(3) 0.018(3) 0.021(3) 0.001(2) 0.009(2) -0.003(2)
C9 0.027(3) 0.037(3) 0.023(3) 0.000(3) 0.009(2) -0.012(3)
C10 0.029(3) 0.023(3) 0.025(3) 0.002(3) 0.012(2) 0.004(2)
Cl1 0.0210(7) 0.0335(8) 0.0348(7) -0.0009(7) 0.0093(6) -0.0042(6)
N1 0.016(2) 0.021(2) 0.030(2) 0.003(2) 0.0078(19) 0.0000(18)
N2 0.013(2) 0.028(2) 0.027(2) 0.000(2) 0.0080(19) -0.0012(19)
N3 0.016(2) 0.020(2) 0.027(2) 0.004(2) 0.0077(19) 0.0019(18)
O1 0.021(2) 0.040(2) 0.051(3) 0.005(2) 0.010(2) 0.0125(18)
O2 0.042(3) 0.020(2) 0.046(2) 0.006(2) 0.010(2) 0.0031(18)
O3 0.032(2) 0.030(2) 0.041(2) 0.004(2) 0.0113(19) -0.0086(18)
O4 0.021(2) 0.045(3) 0.063(3) -0.002(2) 0.019(2) -0.0096(19)
O1W 0.032(3) 0.047(3) 0.045(3) -0.004(2) 0.012(2) 0.014(2)
O2W 0.075(4) 0.043(3) 0.069(3) 0.002(3) 0.029(3) 0.003(2)

loop_
_atom_type_symbol
_atom_type_description
_atom_type_scat_dispersion_real
_atom_type_scat_dispersion_imag
_atom_type_scat_source
C C 0.0033 0.0016 'International Tables Vol C Tables 4.2.6.8 and 6.1.1.4'
H H 0.0000 0.0000 'International Tables Vol C Tables 4.2.6.8 and 6.1.1.4'
N N 0.0061 0.0033 'International Tables Vol C Tables 4.2.6.8 and 6.1.1.4'
O O 0.0106 0.0060 'International Tables Vol C Tables 4.2.6.8 and 6.1.1.4'
Pb Pb -3.3944 10.1111 'International Tables Vol C Tables 4.2.6.8 and 6.1.1.4'
Cl Cl 0.1484 0.1585 'International Tables Vol C Tables 4.2.6.8 and 6.1.1.4'

loop_
_geom_angle_atom_site_label_1
_geom_angle_atom_site_label_2
_geom_angle_atom_site_label_3
_geom_angle
_geom_angle_site_symmetry_1
_geom_angle_site_symmetry_3
N2 Pb1 N1 65.22(13) . .
N2 Pb1 O1W 70.19(13) . .
N1 Pb1 O1W 79.55(12) . .
N2 Pb1 Cl1 74.14(10) . .
N1 Pb1 Cl1 81.43(10) . .
O1W Pb1 Cl1 144.01(10) . .
N2 Pb1 Cl1 134.47(10) . 3_775
N1 Pb1 Cl1 83.57(10) . 3_775
O1W Pb1 Cl1 137.81(9) . 3_775
Cl1 Pb1 Cl1 68.88(4) . 3_775
N1 C1 C2 123.6(5) . .
C1 C2 C3 118.3(5) . .
C4 C3 C2 118.5(5) . .
C3 C4 C5 120.0(5) . .
N1 C5 C4 121.8(5) . .
N1 C5 C6 114.3(4) . .
C4 C5 C6 123.9(5) . .
N2 C6 N3 111.0(4) . .
N2 C6 C5 122.5(4) . .
N3 C6 C5 126.5(4) . .
N3 C7 C8 105.7(4) . .
N3 C7 C9 120.5(5) . .
C8 C7 C9 133.9(5) . .
N2 C8 C7 108.8(4) . .
N2 C8 C10 120.2(4) . .
C7 C8 C10 131.0(5) . .
O4 C9 O3 125.5(5) . .
O4 C9 C7 119.0(5) . .
O3 C9 C7 115.5(5) . .
O1 C10 O2 123.1(5) . .
O1 C10 C8 119.8(5) . .
O2 C10 C8 117.1(5) . .
Pb1 Cl1 Pb1 111.12(4) . 3_775
C1 N1 C5 117.8(4) . .
C1 N1 Pb1 122.1(3) . .
C5 N1 Pb1 120.0(3) . .
C6 N2 C8 106.9(4) . .
C6 N2 Pb1 117.9(3) . .
C8 N2 Pb1 135.1(3) . .
C6 N3 C7 107.6(4) . .

loop_
_geom_bond_atom_site_label_1
_geom_bond_atom_site_label_2
_geom_bond_distance
_geom_bond_site_symmetry_2
Pb1 N2 2.520(4) .
Pb1 N1 2.546(4) .
Pb1 O1W 2.711(4) .
Pb1 Cl1 2.9210(13) .
Pb1 Cl1 3.0022(13) 3_775
C1 N1 1.333(6) .
C1 C2 1.377(7) .
C2 C3 1.385(7) .
C3 C4 1.372(7) .
C4 C5 1.377(7) .
C5 N1 1.347(6) .
C5 C6 1.469(7) .
C6 N2 1.309(6) .
C6 N3 1.346(6) .
C7 N3 1.370(6) .
C7 C8 1.379(7) .
C7 C9 1.501(7) .
C8 N2 1.365(6) .
C8 C10 1.482(7) .
C9 O4 1.220(7) .
C9 O3 1.276(7) .
C10 O1 1.230(6) .
C10 O2 1.299(6) .
Cl1 Pb1 3.0022(13) 3_775

loop_
_geom_hbond_atom_site_label_D
_geom_hbond_atom_site_label_H
_geom_hbond_atom_site_label_A
_geom_hbond_distance_DH
_geom_hbond_distance_HA
_geom_hbond_distance_DA
_geom_hbond_angle_DHA
_geom_hbond_site_symmetry_A
N3 H3A Cl1 0.86 2.44 3.283(4) 167.5 3_675
O1W H1WA O2W 0.85 1.98 2.790(6) 159.6 4_676
O1W H1WB O3 0.85 2.06 2.886(5) 165.3 2_655
O1W H1WB O4 0.85 2.58 3.241(5) 135.6 2_655
O2W H2WA O1W 0.85 2.03 2.844(6) 161.5 2_645
O2W H2WB Cl1 0.85 2.32 3.125(5) 158.8 3_665
O3 H6 O2 0.85 1.63 2.471(5) 169.9 .
